data_7235187
loop_
_publ_author_name
'Fu-Juan Geng'
'Lin Zhou'
'Ping-Ping Shi'
'Xiao-Li Wang'
'Xuan Zheng'
'Yi Zhang'
'Da-Wei Fu'
'Qiong Ye'

_publ_section_title
;
 Perovskite-type organic-inorganic hybrid NLO switches tuned by guest
 cations
;
_journal_name_full 'Journal of Materials Chemistry C'
_journal_page_first 1529
_journal_page_last 1536
_journal_paper_doi 10.1039/C6TC05105G
_journal_volume 5
_journal_year 2017
_chemical_formula_moiety 'C6 Mn N9,C8 H20 O P'
_chemical_formula_sum 'C14 H20 Mn N9 O P'
_chemical_formula_weight 416.30
_space_group_crystal_system orthorhombic
_space_group_IT_number 19
_space_group_name_Hall 'P 2ac 2ab'
_space_group_name_H-M_alt 'P 21 21 21'
_atom_sites_solution_hydrogens geom
_cell_angle_alpha 90
_cell_angle_beta 90
_cell_angle_gamma 90
_cell_formula_units_Z 4
_cell_length_a 10.694(2)
_cell_length_b 12.092(2)
_cell_length_c 16.108(3)
_cell_measurement_reflns_used 2752
_cell_measurement_temperature 293(2)
_cell_measurement_theta_max 26.7893
_cell_measurement_theta_min 2.2052
_cell_volume 2083.0(6)
_computing_structure_refinement 'SHELXL-2014/7 (Sheldrick, 2014)'
_diffrn_ambient_temperature 293(2)
_diffrn_measured_fraction_theta_full 0.997
_diffrn_measured_fraction_theta_max 0.998
_diffrn_measurement_device_type 'Saturn724+ (4x4 bin mode)'
_diffrn_measurement_method CCD_Profile_fitting
_diffrn_radiation_type MoK\a
_diffrn_radiation_wavelength 0.71073
_diffrn_reflns_av_R_equivalents 0.0677
_diffrn_reflns_av_unetI/netI 0.0774
_diffrn_reflns_Laue_measured_fraction_full 0.997
_diffrn_reflns_Laue_measured_fraction_max 0.998
_diffrn_reflns_limit_h_max 13
_diffrn_reflns_limit_h_min -12
_diffrn_reflns_limit_k_max 15
_diffrn_reflns_limit_k_min -15
_diffrn_reflns_limit_l_max 20
_diffrn_reflns_limit_l_min -20
_diffrn_reflns_number 14569
_diffrn_reflns_point_group_measured_fraction_full 0.998
_diffrn_reflns_point_group_measured_fraction_max 0.999
_diffrn_reflns_theta_full 25.242
_diffrn_reflns_theta_max 27.484
_diffrn_reflns_theta_min 3.039
_exptl_absorpt_coefficient_mu 0.732
_exptl_crystal_colour Colorless
_exptl_crystal_density_diffrn 1.328
_exptl_crystal_description Prism
_exptl_crystal_F_000 860
_refine_diff_density_max 0.459
_refine_diff_density_min -0.466
_refine_diff_density_rms 0.076
_refine_ls_abs_structure_details
;
 Refined as an inversion twin.
;
_refine_ls_abs_structure_Flack 0.00(5)
_refine_ls_extinction_coef .
_refine_ls_extinction_method none
_refine_ls_goodness_of_fit_ref 1.030
_refine_ls_hydrogen_treatment constr
_refine_ls_matrix_type full
_refine_ls_number_parameters 240
_refine_ls_number_reflns 4760
_refine_ls_number_restraints 31
_refine_ls_restrained_S_all 1.072
_refine_ls_R_factor_all 0.1024
_refine_ls_R_factor_gt 0.0601
_refine_ls_shift/su_max 0.000
_refine_ls_shift/su_mean 0.000
_refine_ls_structure_factor_coef Fsqd
_refine_ls_weighting_details 'w=1/[\s^2^(Fo^2^)+(0.0758P)^2^+0.0779P] where P=(Fo^2^+2Fc^2^)/3'
_refine_ls_weighting_scheme calc
_refine_ls_wR_factor_gt 0.1338
_refine_ls_wR_factor_ref 0.1537
_reflns_Friedel_coverage 0.769
_reflns_Friedel_fraction_full 0.999
_reflns_Friedel_fraction_max 1.000
_reflns_number_gt 3164
_reflns_number_total 4760
_reflns_threshold_expression 'I > 2\s(I)'
_cod_data_source_file J-Mater-Chem-C-2017-5-1529.cif
_cod_data_source_block 4
_cod_original_cell_volume 2083.0(7)
_cod_database_code 7235187
_shelx_space_group_comment
;
The symmetry employed for this shelxl refinement is uniquely defined
by the following loop, which should always be used as a source of
symmetry information in preference to the above space-group names.
They are only intended as comments.
;

loop_
_space_group_symop_operation_xyz
'x, y, z'
'-x+1/2, -y, z+1/2'
'-x, y+1/2, -z+1/2'
'x+1/2, -y+1/2, -z'

loop_
_atom_site_label
_atom_site_type_symbol
_atom_site_fract_x
_atom_site_fract_y
_atom_site_fract_z
_atom_site_U_iso_or_equiv
_atom_site_adp_type
_atom_site_occupancy
_atom_site_site_symmetry_order
_atom_site_calc_flag
_atom_site_refinement_flags_posn
_atom_site_refinement_flags_adp
_atom_site_refinement_flags_occupancy
_atom_site_disorder_assembly
_atom_site_disorder_group
C8 C 0.5287(10) 0.5149(8) 0.9347(7) 0.101(3) Uani 1 1 d . . . . .
H8A H 0.5233 0.4768 0.8819 0.122 Uiso 1 1 calc R U . . .
H8B H 0.4798 0.4735 0.9748 0.122 Uiso 1 1 calc R U . . .
C5 C 0.8215(11) 0.5891(13) 1.1042(8) 0.146(5) Uani 1 1 d . . . . .
H5A H 0.8485 0.5168 1.1209 0.219 Uiso 1 1 calc R U . . .
H5B H 0.8200 0.6372 1.1516 0.219 Uiso 1 1 calc R U . . .
H5C H 0.8782 0.6181 1.0634 0.219 Uiso 1 1 calc R U . . .
C4 C 0.6952(10) 0.5820(8) 1.0683(6) 0.097(3) Uani 1 1 d . . . . .
H4A H 0.6609 0.6559 1.0638 0.116 Uiso 1 1 calc R U . . .
H4B H 0.6422 0.5403 1.1059 0.116 Uiso 1 1 calc R U . . .
C6 C 0.7843(9) 0.5942(7) 0.8949(6) 0.085(2) Uani 1 1 d . . . . .
H6A H 0.7546 0.6699 0.8931 0.102 Uiso 1 1 calc R U . . .
H6B H 0.8702 0.5956 0.9143 0.102 Uiso 1 1 calc R U . . .
C1 C 0.7492(14) 0.3784(7) 0.9737(7) 0.118(4) Uani 1 1 d . . . . .
H1A H 0.7382 0.3417 0.9206 0.141 Uiso 1 1 calc R U . . .
H1B H 0.8376 0.3786 0.9872 0.141 Uiso 1 1 calc R U . . .
P1 P 0.69110(19) 0.51792(16) 0.96824(14) 0.0688(6) Uani 1 1 d . . . . .
C10 C 0.1670(7) 0.6079(6) 0.0113(4) 0.0576(17) Uani 1 1 d . U . . .
C14 C 0.4171(7) 0.3400(6) 0.1610(4) 0.0596(19) Uani 1 1 d . . . . .
N4 N 0.1238(6) 0.4279(5) 0.1871(5) 0.0832(19) Uani 1 1 d . . . . .
N7 N 0.4027(6) 0.4268(5) 0.1349(4) 0.0638(16) Uani 1 1 d . . . . .
N1 N 0.2147(7) 0.6173(5) 0.0730(3) 0.0646(15) Uani 1 1 d . . . . .
Mn1 Mn 0.27545(9) 0.55427(7) 0.19451(5) 0.0412(3) Uani 1 1 d . . . . .
N8 N 0.4213(7) 0.2378(5) 0.1864(6) 0.089(2) Uani 1 1 d . . . . .
N2 N 0.1014(7) 0.6073(8) -0.0565(4) 0.093(2) Uani 1 1 d . U . . .
N5 N 0.0019(11) 0.2668(9) 0.1592(7) 0.146(3) Uani 1 1 d . U . . .
C9 C 0.4731(10) 0.6300(10) 0.9255(8) 0.118(4) Uani 1 1 d . . . . .
H9A H 0.4623 0.6625 0.9794 0.178 Uiso 1 1 calc R U . . .
H9B H 0.3935 0.6250 0.8983 0.178 Uiso 1 1 calc R U . . .
H9C H 0.5284 0.6752 0.8931 0.178 Uiso 1 1 calc R U . . .
C12 C 0.0641(10) 0.3548(8) 0.1796(6) 0.097(3) Uani 1 1 d . U . . .
C7 C 0.7819(10) 0.5475(7) 0.8085(6) 0.106(3) Uani 1 1 d . . . . .
H7A H 0.8087 0.4718 0.8098 0.158 Uiso 1 1 calc R U . . .
H7B H 0.8372 0.5894 0.7737 0.158 Uiso 1 1 calc R U . . .
H7C H 0.6984 0.5516 0.7869 0.158 Uiso 1 1 calc R U . . .
O1 O 0.6828(10) 0.3243(6) 1.0343(5) 0.149(4) Uani 1 1 d . . . . .
C3 C 0.7038(16) 0.2128(8) 1.0361(8) 0.148(6) Uani 1 1 d . . . . .
H3A H 0.6324 0.1748 1.0140 0.223 Uiso 1 1 calc R U . . .
H3B H 0.7176 0.1897 1.0924 0.223 Uiso 1 1 calc R U . . .
H3C H 0.7762 0.1957 1.0033 0.223 Uiso 1 1 calc R U . . .
C13 C -0.0785(10) 0.2186(8) 0.2098(6) 0.100(3) Uani 1 1 d . U . . .
N6 N -0.1484(7) 0.1706(6) 0.2434(4) 0.0775(19) Uani 1 1 d . . . . .
N3 N 0.1684(6) 0.5176(5) -0.1839(4) 0.0731(17) Uani 1 1 d . . . . .
C11 C 0.1424(7) 0.5575(7) -0.1232(4) 0.0642(18) Uani 1 1 d . U . . .
N9 N 0.5652(6) 0.1700(5) 0.2931(5) 0.0703(18) Uani 1 1 d . . . . .
C15 C 0.5013(8) 0.2067(5) 0.2421(6) 0.0640(19) Uani 1 1 d . . . . .

loop_
_atom_site_aniso_label
_atom_site_aniso_U_11
_atom_site_aniso_U_22
_atom_site_aniso_U_33
_atom_site_aniso_U_23
_atom_site_aniso_U_13
_atom_site_aniso_U_12
C8 0.099(7) 0.096(7) 0.109(8) -0.008(6) 0.022(6) -0.039(6)
C5 0.110(9) 0.211(14) 0.117(9) 0.021(10) -0.019(8) -0.015(10)
C4 0.105(8) 0.092(7) 0.094(7) -0.007(5) -0.002(6) 0.003(5)
C6 0.063(5) 0.087(5) 0.105(7) 0.007(5) 0.008(5) -0.008(5)
C1 0.162(12) 0.078(6) 0.113(8) 0.004(5) 0.045(8) 0.013(7)
P1 0.0708(14) 0.0613(11) 0.0742(13) -0.0011(9) 0.0124(11) 0.0026(9)
C10 0.063(4) 0.071(4) 0.039(4) -0.006(3) -0.002(3) 0.019(3)
C14 0.066(5) 0.054(4) 0.059(4) -0.017(3) -0.014(4) 0.012(3)
N4 0.073(4) 0.076(4) 0.101(5) 0.013(4) 0.003(4) -0.027(4)
N7 0.073(4) 0.060(4) 0.058(3) 0.000(3) 0.006(3) 0.020(3)
N1 0.085(4) 0.069(3) 0.040(3) 0.002(3) -0.012(3) 0.005(3)
Mn1 0.0467(5) 0.0406(4) 0.0363(4) 0.0008(4) -0.0015(4) 0.0014(4)
N8 0.096(5) 0.044(3) 0.126(6) -0.005(4) -0.054(5) 0.002(3)
N2 0.077(4) 0.152(6) 0.050(3) -0.032(4) -0.012(3) 0.047(4)
N5 0.165(6) 0.146(6) 0.128(6) -0.038(5) 0.058(5) -0.084(5)
C9 0.082(7) 0.125(9) 0.148(11) 0.026(8) -0.006(7) -0.007(6)
C12 0.105(7) 0.093(6) 0.092(6) -0.015(5) 0.036(5) -0.055(5)
C7 0.141(8) 0.078(5) 0.098(7) 0.014(5) 0.029(8) 0.009(6)
O1 0.231(11) 0.088(5) 0.128(6) 0.029(4) 0.074(7) 0.041(6)
C3 0.244(18) 0.090(7) 0.112(8) 0.017(6) 0.017(11) 0.015(9)
C13 0.111(7) 0.096(6) 0.092(6) -0.034(5) 0.048(5) -0.065(5)
N6 0.086(5) 0.074(4) 0.073(4) 0.004(3) 0.015(4) -0.028(4)
N3 0.087(4) 0.091(4) 0.042(3) -0.016(3) 0.002(3) 0.007(3)
C11 0.061(4) 0.092(5) 0.040(3) -0.008(4) -0.014(3) 0.018(4)
N9 0.067(4) 0.060(3) 0.084(5) 0.007(4) -0.007(4) 0.014(3)
C15 0.066(5) 0.039(4) 0.087(6) -0.009(4) -0.006(5) 0.007(3)

loop_
_atom_type_symbol
_atom_type_description
_atom_type_scat_dispersion_real
_atom_type_scat_dispersion_imag
_atom_type_scat_source
C C 0.0033 0.0016 'International Tables Vol C Tables 4.2.6.8 and 6.1.1.4'
H H 0.0000 0.0000 'International Tables Vol C Tables 4.2.6.8 and 6.1.1.4'
N N 0.0061 0.0033 'International Tables Vol C Tables 4.2.6.8 and 6.1.1.4'
O O 0.0106 0.0060 'International Tables Vol C Tables 4.2.6.8 and 6.1.1.4'
P P 0.1023 0.0942 'International Tables Vol C Tables 4.2.6.8 and 6.1.1.4'
Mn Mn 0.3368 0.7283 'International Tables Vol C Tables 4.2.6.8 and 6.1.1.4'

loop_
_geom_angle_atom_site_label_1
_geom_angle_atom_site_label_2
_geom_angle_atom_site_label_3
_geom_angle
_geom_angle_site_symmetry_1
_geom_angle_site_symmetry_3
C9 C8 P1 112.6(6) . .
C5 C4 P1 113.7(9) . .
C7 C6 P1 114.0(6) . .
O1 C1 P1 107.6(8) . .
C4 P1 C1 110.7(5) . .
C4 P1 C6 110.9(5) . .
C1 P1 C6 108.7(5) . .
C4 P1 C8 107.4(5) . .
C1 P1 C8 109.0(6) . .
C6 P1 C8 110.1(5) . .
N1 C10 N2 172.1(8) . .
N7 C14 N8 173.3(8) . .
C12 N4 Mn1 168.7(8) . .
C14 N7 Mn1 123.3(6) . .
C10 N1 Mn1 152.5(6) . .
N6 Mn1 N1 90.0(3) 3 .
N6 Mn1 N9 91.7(3) 3 3_655
N1 Mn1 N9 95.1(3) . 3_655
N6 Mn1 N3 90.9(3) 3 2_565
N1 Mn1 N3 177.0(2) . 2_565
N9 Mn1 N3 87.7(3) 3_655 2_565
N6 Mn1 N4 90.8(3) 3 .
N1 Mn1 N4 88.6(3) . .
N9 Mn1 N4 175.6(3) 3_655 .
N3 Mn1 N4 88.6(3) 2_565 .
N6 Mn1 N7 176.9(3) 3 .
N1 Mn1 N7 92.1(2) . .
N9 Mn1 N7 90.3(2) 3_655 .
N3 Mn1 N7 86.9(2) 2_565 .
N4 Mn1 N7 87.0(2) . .
C15 N8 C14 121.0(7) . .
C10 N2 C11 120.8(6) . .
C12 N5 C13 122.6(9) . .
N4 C12 N5 170.9(11) . .
C3 O1 C1 113.6(9) . .
N6 C13 N5 171.0(10) . .
C13 N6 Mn1 172.4(8) . 3_545
C11 N3 Mn1 177.4(7) . 2_564
N3 C11 N2 174.0(8) . .
C15 N9 Mn1 139.6(7) . 3_645
N9 C15 N8 173.2(9) . .

loop_
_geom_bond_atom_site_label_1
_geom_bond_atom_site_label_2
_geom_bond_distance
_geom_bond_site_symmetry_2
C8 C9 1.520(14) .
C8 P1 1.819(11) .
C5 C4 1.470(14) .
C4 P1 1.789(9) .
C6 C7 1.501(13) .
C6 P1 1.800(8) .
C1 O1 1.373(12) .
C1 P1 1.800(10) .
C10 N1 1.124(8) .
C10 N2 1.297(9) .
C14 N7 1.141(9) .
C14 N8 1.303(10) .
N4 C12 1.097(10) .
N4 Mn1 2.232(6) .
N7 Mn1 2.269(6) .
N1 Mn1 2.198(6) .
Mn1 N6 2.196(7) 3
Mn1 N9 2.213(6) 3_655
Mn1 N3 2.225(6) 2_565
N8 C15 1.296(11) .
N2 C11 1.307(9) .
N5 C12 1.296(12) .
N5 C13 1.322(12) .
O1 C3 1.367(11) .
C13 N6 1.090(10) .
N6 Mn1 2.196(7) 3_545
N3 C11 1.126(8) .
N3 Mn1 2.225(6) 2_564
N9 C15 1.157(10) .
N9 Mn1 2.213(6) 3_645
